data_2011502
loop_
_publ_author_name
'Peng, Yun Shan'
'Xu, Han Sheng'
'Naumov, Pance'
'Shanmuga Sundara Raj, S.'
'Fun, Hoong-Kun'
'Abdul Razak, Ibrahim'
'Ng, Seik Weng'

_publ_section_title
;
 <i>N</i>-Propionyl-1,2-benzisoselenazol-3(2<i>H</i>)-one
;
_journal_issue 11
_journal_name_full 'Acta Crystallographica Section C'
_journal_page_first 1386
_journal_page_last 1388
_journal_paper_doi 10.1107/S0108270100011276
_journal_volume 56
_journal_year 2000
_chemical_formula_moiety 'C10 H9 N O2 Se'
_chemical_formula_sum 'C10 H9 N O2 Se'
_chemical_formula_weight 254.14
_chemical_name_systematic
;
 N-Propiolyl-1,2-benzisoselenazol-3(2H)-one
;
_space_group_IT_number 2
_symmetry_cell_setting triclinic
_symmetry_space_group_name_Hall '-P 1'
_symmetry_space_group_name_H-M 'P -1'
_audit_creation_method SHELXL-97
_cell_angle_alpha 70.5420(10)
_cell_angle_beta 75.8960(10)
_cell_angle_gamma 71.2490(10)
_cell_formula_units_Z 2
_cell_length_a 6.8865(2)
_cell_length_b 8.0840(2)
_cell_length_c 9.83480(10)
_cell_measurement_reflns_used 2878
_cell_measurement_temperature 298(2)
_cell_measurement_theta_max 28.24
_cell_measurement_theta_min 2.22
_cell_volume 483.083(19)
_computing_cell_refinement 'SAINT (Siemens, 1996)'
_computing_data_collection 'SMART (Siemens, 1996)'
_computing_data_reduction SAINT
_computing_molecular_graphics 'ORTEPII (Johnson, 1976)'
_computing_publication_material SHELXL97
_computing_structure_refinement 'SHELXL97 (Sheldrick, 1997)'
_computing_structure_solution 'SHELXS97 (Sheldrick, 1997)'
_diffrn_ambient_temperature 298(2)
_diffrn_detector_area_resol_mean 8.3
_diffrn_measured_fraction_theta_full .955
_diffrn_measured_fraction_theta_max .955
_diffrn_measurement_device_type 'Siemens CCD area-detector diffractometer'
_diffrn_measurement_method '\w scan'
_diffrn_radiation_monochromator graphite
_diffrn_radiation_source 'fine-focus sealed tube'
_diffrn_radiation_type MoK\a
_diffrn_radiation_wavelength .71073
_diffrn_reflns_av_R_equivalents .0407
_diffrn_reflns_av_sigmaI/netI .0713
_diffrn_reflns_limit_h_max 9
_diffrn_reflns_limit_h_min -8
_diffrn_reflns_limit_k_max 10
_diffrn_reflns_limit_k_min -10
_diffrn_reflns_limit_l_max 12
_diffrn_reflns_limit_l_min -7
_diffrn_reflns_number 3461
_diffrn_reflns_theta_full 28.24
_diffrn_reflns_theta_max 28.24
_diffrn_reflns_theta_min 2.22
_exptl_absorpt_coefficient_mu 3.857
_exptl_absorpt_correction_T_max .6547
_exptl_absorpt_correction_T_min .2700
_exptl_absorpt_correction_type empirical
_exptl_absorpt_process_details '(SADABS; Sheldrick, 1996)'
_exptl_crystal_colour Colorless
_exptl_crystal_density_diffrn 1.747
_exptl_crystal_density_method 'not measured'
_exptl_crystal_description Parallelepiped
_exptl_crystal_F_000 252
_exptl_crystal_size_max .46
_exptl_crystal_size_mid .28
_exptl_crystal_size_min .12
_refine_diff_density_max 1.486
_refine_diff_density_min -1.585
_refine_ls_extinction_method none
_refine_ls_goodness_of_fit_ref 1.011
_refine_ls_hydrogen_treatment constr
_refine_ls_matrix_type full
_refine_ls_number_parameters 127
_refine_ls_number_reflns 2271
_refine_ls_number_restraints 0
_refine_ls_restrained_S_all 1.011
_refine_ls_R_factor_all .0618
_refine_ls_R_factor_gt .0560
_refine_ls_shift/su_max <0.001
_refine_ls_shift/su_mean .000
_refine_ls_structure_factor_coef Fsqd
_refine_ls_weighting_details 'calc w = 1/[\s^2^(Fo^2^)+(0.0996P)^2^] where P=(Fo^2^+2Fc^2^)/3'
_refine_ls_weighting_scheme calc
_refine_ls_wR_factor_ref .1503
_reflns_number_gt 1964
_reflns_number_total 2271
_reflns_threshold_expression I>2\s(I)
_cod_data_source_file de1150.cif
_cod_data_source_block I
_cod_depositor_comments
;
The following automatic conversions were performed:
'_symmetry_cell_setting' value 'Triclinic' changed to 'triclinic'
according to '/home/saulius/struct/CIF-dictionaries/cif_core.dic'
dictionary named 'cif_core.dic' version 2.4.1 from 2010-06-29.

Automatic conversion script
Id: cif_fix_enum 1527 2010-12-29 10:47:43Z saulius 

The following automatic conversions were performed:

'_symmetry_cell_setting' value 'Triclinic' changed to 'triclinic'
according to /home/saulius/struct/CIF-dictionaries/cif_core.dic
dictionary named 'cif_core.dic' version 2.4.1 from
2010-06-29.

'_exptl_absorpt_correction_type' value 'Empirical'
changed to 'empirical' according to
/home/saulius/struct/CIF-dictionaries/cif_core.dic dictionary named
'cif_core.dic' version 2.4.1 from 2010-06-29.

Automatic conversion script
Id: cif_fix_values 1715 2011-07-08 13:25:40Z adriana 
;
_cod_original_cell_volume 483.08(2)
_cod_original_sg_symbol_H-M P-1
_cod_database_code 2011502
_cod_database_fobs_code 2011502

loop_
_symmetry_equiv_pos_as_xyz
'x, y, z'
'-x, -y, -z'

loop_
_atom_site_label
_atom_site_fract_x
_atom_site_fract_y
_atom_site_fract_z
_atom_site_U_iso_or_equiv
_atom_site_adp_type
_atom_site_calc_flag
_atom_site_refinement_flags
_atom_site_occupancy
_atom_site_disorder_assembly
_atom_site_disorder_group
_atom_site_type_symbol
Se1 .71858(6) .35014(5) .37328(4) .0372(2) Uani d . 1 . . Se
O1 .1466(5) .2878(5) .4777(4) .0480(10) Uani d . 1 . . O
O2 .5067(6) .5882(5) .1428(4) .0510(10) Uani d . 1 . . O
N1 .4425(5) .3842(5) .3552(4) .0340(10) Uani d . 1 . . N
C1 .6607(7) .1820(5) .5546(5) .0350(10) Uani d . 1 . . C
C2 .8010(7) .0775(7) .6527(5) .0430(10) Uani d . 1 . . C
C3 .7294(9) -.0372(7) .7807(6) .0510(10) Uani d . 1 . . C
C4 .5257(9) -.0502(7) .8140(5) .0500(10) Uani d . 1 . . C
C5 .3881(8) .0520(6) .7160(5) .0410(10) Uani d . 1 . . C
C6 .4582(6) .1680(5) .5852(4) .0330(10) Uani d . 1 . . C
C7 .3260(6) .2812(5) .4719(5) .0340(10) Uani d . 1 . . C
C8 .3784(7) .5149(6) .2277(5) .0380(10) Uani d . 1 . . C
C9 .1588(8) .5529(7) .2065(5) .0480(10) Uani d . 1 . . C
C10 .1060(10) .6990(10) .0659(6) .070(2) Uani d . 1 . . C
H2 .9374 .0853 .6322 .064 Uiso calc R 1 . . H
H3 .8204 -.1083 .8469 .076 Uiso calc R 1 . . H
H4 .4818 -.1274 .9021 .074 Uiso calc R 1 . . H
H5 .2519 .0437 .7370 .061 Uiso calc R 1 . . H
H9a .0666 .5912 .2885 .072 Uiso calc R 1 . . H
H9b .1348 .4413 .2058 .072 Uiso calc R 1 . . H
H10a -.0367 .7169 .0584 .105 Uiso calc R 1 . . H
H10b .1939 .6604 -.0160 .105 Uiso calc R 1 . . H
H10c .1257 .8103 .0668 .105 Uiso calc R 1 . . H

loop_
_atom_site_aniso_label
_atom_site_aniso_U_11
_atom_site_aniso_U_22
_atom_site_aniso_U_33
_atom_site_aniso_U_12
_atom_site_aniso_U_13
_atom_site_aniso_U_23
Se1 .0281(3) .0389(3) .0386(3) -.0124(2) -.0013(2) -.0023(2)
O1 .031(2) .055(2) .049(2) -.0190(10) -.0080(10) .004(2)
O2 .042(2) .054(2) .044(2) -.016(2) -.001(2) .005(2)
N1 .023(2) .042(2) .033(2) -.0090(10) -.0060(10) -.0030(10)
C1 .032(2) .031(2) .037(2) -.010(2) -.005(2) -.004(2)
C2 .034(2) .047(2) .046(3) -.015(2) -.014(2) -.002(2)
C3 .057(3) .046(2) .044(3) -.010(2) -.022(2) .001(2)
C4 .058(3) .046(3) .038(3) -.019(2) -.009(2) .004(2)
C5 .037(2) .042(2) .040(2) -.018(2) -.002(2) -.004(2)
C6 .029(2) .032(2) .035(2) -.009(2) -.004(2) -.006(2)
C7 .028(2) .033(2) .035(2) -.010(2) -.002(2) -.004(2)
C8 .037(2) .038(2) .031(2) -.008(2) -.003(2) -.004(2)
C9 .037(3) .053(3) .042(3) -.005(2) -.010(2) -.002(2)
C10 .054(4) .086(5) .046(3) .000(3) -.017(3) .001(3)

loop_
_atom_type_symbol
_atom_type_description
_atom_type_scat_dispersion_real
_atom_type_scat_dispersion_imag
_atom_type_scat_source
C C .0033 .0016 'International Tables Vol C Tables 4.2.6.8 and 6.1.1.4'
H H .0000 .0000 'International Tables Vol C Tables 4.2.6.8 and 6.1.1.4'
N N .0061 .0033 'International Tables Vol C Tables 4.2.6.8 and 6.1.1.4'
O O .0106 .0060 'International Tables Vol C Tables 4.2.6.8 and 6.1.1.4'
Se Se -.0929 2.2259 'International Tables Vol C Tables 4.2.6.8 and 6.1.1.4'

loop_
_geom_angle_atom_site_label_1
_geom_angle_atom_site_label_2
_geom_angle_atom_site_label_3
_geom_angle
_geom_angle_publ_flag
N1 Se1 C1 85.2(2) no
C8 N1 C7 128.9(4) no
C8 N1 Se1 114.4(3) no
C7 N1 Se1 116.6(3) no
C6 C1 C2 120.8(4) no
C6 C1 Se1 113.2(3) no
C2 C1 Se1 126.0(3) no
C3 C2 C1 117.6(4) no
C2 C3 C4 122.2(4) no
C5 C4 C3 120.0(4) no
C4 C5 C6 118.7(4) no
C1 C6 C5 120.7(4) no
C1 C6 C7 116.0(4) no
C5 C6 C7 123.3(4) no
O1 C7 N1 124.9(4) no
O1 C7 C6 126.1(4) no
N1 C7 C6 109.0(3) no
O2 C8 N1 117.2(4) no
O2 C8 C9 125.1(4) no
N1 C8 C9 117.7(4) no
C8 C9 C10 113.3(5) no
C3 C2 H2 121.2 no
C1 C2 H2 121.2 no
C2 C3 H3 118.9 no
C4 C3 H3 118.9 no
C5 C4 H4 120.0 no
C3 C4 H4 120.0 no
C4 C5 H5 120.7 no
C6 C5 H5 120.7 no
C8 C9 H9a 108.9 no
C10 C9 H9a 108.9 no
C8 C9 H9b 108.9 no
C10 C9 H9b 108.9 no
H9a C9 H9b 107.7 no
C9 C10 H10a 109.5 no
C9 C10 H10b 109.5 no
H10a C10 H10b 109.5 no
C9 C10 H10c 109.5 no
H10a C10 H10c 109.5 no
H10b C10 H10c 109.5 no

loop_
_geom_bond_atom_site_label_1
_geom_bond_atom_site_label_2
_geom_bond_site_symmetry_2
_geom_bond_distance
_geom_bond_publ_flag
Se1 N1 . 1.876(3) no
Se1 C1 . 1.890(4) no
O1 C7 . 1.207(5) no
O2 C8 . 1.215(6) no
N1 C8 . 1.404(5) no
N1 C7 . 1.414(5) no
C1 C6 . 1.387(6) no
C1 C2 . 1.402(6) no
C2 C3 . 1.379(7) no
C3 C4 . 1.391(8) no
C4 C5 . 1.386(7) no
C5 C6 . 1.397(6) no
C6 C7 . 1.479(6) no
C8 C9 . 1.496(6) no
C9 C10 . 1.523(7) no
C2 H2 . .9300 no
C3 H3 . .9300 no
C4 H4 . .9300 no
C5 H5 . .9300 no
C9 H9a . .9700 no
C9 H9b . .9700 no
C10 H10a . .9600 no
C10 H10b . .9600 no
C10 H10c . .9600 no

loop_
_geom_torsion_atom_site_label_1
_geom_torsion_atom_site_label_2
_geom_torsion_atom_site_label_3
_geom_torsion_atom_site_label_4
_geom_torsion
_geom_torsion_publ_flag
C1 Se1 N1 C8 178.1(3) no
C1 Se1 N1 C7 .1(3) no
N1 Se1 C1 C6 -.8(3) no
N1 Se1 C1 C2 178.9(4) no
C6 C1 C2 C3 -.8(7) no
Se1 C1 C2 C3 179.5(4) no
C1 C2 C3 C4 -.4(8) no
C2 C3 C4 C5 1.1(8) no
C3 C4 C5 C6 -.5(7) no
C2 C1 C6 C5 1.4(7) no
Se1 C1 C6 C5 -178.9(3) no
C2 C1 C6 C7 -178.4(4) no
Se1 C1 C6 C7 1.3(5) no
C4 C5 C6 C1 -.7(7) no
C4 C5 C6 C7 179.1(4) no
C8 N1 C7 O1 1.9(7) no
Se1 N1 C7 O1 179.6(4) no
C8 N1 C7 C6 -177.1(4) no
Se1 N1 C7 C6 .5(4) no
C1 C6 C7 O1 179.8(4) no
C5 C6 C7 O1 .0(7) no
C1 C6 C7 N1 -1.2(5) no
C5 C6 C7 N1 179.0(4) no
C7 N1 C8 O2 179.1(4) no
Se1 N1 C8 O2 1.4(5) no
C7 N1 C8 C9 -1.1(7) no
Se1 N1 C8 C9 -178.8(3) no
O2 C8 C9 C10 -1.0(8) no
N1 C8 C9 C10 179.1(5) no

loop_
_cod_related_entry_id
_cod_related_entry_database
_cod_related_entry_code
1 ChemSpider 8904925
